data_4024280
loop_
_publ_author_name
'Claire L. Morris'
'Yulai Hu'
'Geoff D. Head'
'Lynda J. Brown'
'William G. Whittingham'
'Richard C. D. Brown'

_publ_section_title
;
Oxidative Cyclization Reactions of Trienes and Dienynes: Total Synthesis of
Membrarollin
;
_journal_name_full 'Journal of Organic Chemistry'
_journal_page_first 981
_journal_page_last 988
_journal_paper_doi 10.1021/jo802012a
_journal_volume 74
_journal_year 2009
_chemical_absolute_configuration ad
_chemical_compound_source 'Claire Kay'
_chemical_formula_sum 'C23 H37 N O7 S'
_chemical_formula_weight 471.60
_chemical_name_systematic
;
?
;
_space_group_IT_number 19
_symmetry_cell_setting orthorhombic
_symmetry_space_group_name_Hall 'P 2ac 2ab'
_symmetry_space_group_name_H-M 'P 21 21 21'
_atom_sites_solution_hydrogens geom
_atom_sites_solution_primary direct
_atom_sites_solution_secondary difmap
_audit_creation_method SHELXL-97
_cell_angle_alpha 90.00
_cell_angle_beta 90.00
_cell_angle_gamma 90.00
_cell_formula_units_Z 4
_cell_length_a 9.3028(2)
_cell_length_b 11.6999(3)
_cell_length_c 21.3740(4)
_cell_measurement_reflns_used 3033
_cell_measurement_temperature 120(2)
_cell_measurement_theta_max 27.48
_cell_measurement_theta_min 2.91
_cell_volume 2326.39(9)
_computing_cell_refinement 'DENZO (Otwinowski & Minor, 1997) & COLLECT (Hooft, R.W.W., 1998)'
_computing_data_collection 'COLLECT (Hooft, R.W.W., 1998)'
_computing_data_reduction 'DENZO (Otwinowski & Minor, 1997) & COLLECT (Hooft, R.W.W., 1998)'
_computing_molecular_graphics 'CAMERON (Watkin, et al., 1993)'
_computing_publication_material 'WINGX (Farrugia, 1998)'
_computing_structure_refinement 'SHELXL-97 (Sheldrick, 1997)'
_computing_structure_solution 'SHELXS-97 (Sheldrick, 1997)'
_diffrn_ambient_temperature 120(2)
_diffrn_detector_area_resol_mean 9.091
_diffrn_measured_fraction_theta_full 0.998
_diffrn_measured_fraction_theta_max 0.998
_diffrn_measurement_device_type 'Bruker-Nonius CCD camera on \k-goniostat'
_diffrn_measurement_method '\f & \w scans to fill the asymmetric unit'
_diffrn_radiation_monochromator '10cm confocal mirrors'
_diffrn_radiation_source 'Bruker Nonius FR591 Rotating Anode'
_diffrn_radiation_type MoK\a
_diffrn_radiation_wavelength 0.71073
_diffrn_reflns_av_R_equivalents 0.0644
_diffrn_reflns_av_sigmaI/netI 0.0675
_diffrn_reflns_limit_h_max 12
_diffrn_reflns_limit_h_min -11
_diffrn_reflns_limit_k_max 15
_diffrn_reflns_limit_k_min -15
_diffrn_reflns_limit_l_max 27
_diffrn_reflns_limit_l_min -22
_diffrn_reflns_number 22557
_diffrn_reflns_theta_full 27.48
_diffrn_reflns_theta_max 27.48
_diffrn_reflns_theta_min 2.96
_diffrn_standards_number 0
_exptl_absorpt_coefficient_mu 0.183
_exptl_absorpt_correction_T_max 0.9963
_exptl_absorpt_correction_T_min 0.9719
_exptl_absorpt_correction_type multi-scan
_exptl_absorpt_process_details
;
SADABS V2.10 (Sheldrick, G.M., 2003)
;
_exptl_crystal_colour Colourless
_exptl_crystal_density_diffrn 1.346
_exptl_crystal_density_method 'not measured'
_exptl_crystal_description Block
_exptl_crystal_F_000 1016
_exptl_crystal_size_max 0.1
_exptl_crystal_size_mid 0.1
_exptl_crystal_size_min 0.02
_refine_diff_density_max 0.296
_refine_diff_density_min -0.326
_refine_diff_density_rms 0.080
_refine_ls_abs_structure_details 'Flack H D (1983), Acta Cryst. A39, 876-881'
_refine_ls_abs_structure_Flack -0.02(7)
_refine_ls_extinction_coef 0.0096(9)
_refine_ls_extinction_expression Fc^*^=kFc[1+0.001xFc^2^\l^3^/sin(2\q)]^-1/4^
_refine_ls_extinction_method SHELXL
_refine_ls_goodness_of_fit_ref 1.042
_refine_ls_hydrogen_treatment constr
_refine_ls_matrix_type full
_refine_ls_number_parameters 295
_refine_ls_number_reflns 5324
_refine_ls_number_restraints 0
_refine_ls_restrained_S_all 1.042
_refine_ls_R_factor_all 0.0663
_refine_ls_R_factor_gt 0.0458
_refine_ls_shift/su_max 0.001
_refine_ls_shift/su_mean 0.000
_refine_ls_structure_factor_coef Fsqd
_refine_ls_weighting_details 'calc w=1/[\s^2^(Fo^2^)+(0.0365P)^2^+0.6025P] where P=(Fo^2^+2Fc^2^)/3'
_refine_ls_weighting_scheme calc
_refine_ls_wR_factor_gt 0.0917
_refine_ls_wR_factor_ref 0.1007
_reflns_number_gt 4298
_reflns_number_total 5324
_reflns_threshold_expression >2sigma(I)
_cod_data_source_file jo802012a_si_001.cif
_cod_data_source_block 2005sot1325
_cod_depositor_comments
;
The following automatic conversions were performed:
'_symmetry_cell_setting' value 'Orthorhombic' changed to 'orthorhombic'
according to '/home/saulius/struct/CIF-dictionaries/cif_core.dic'
dictionary named 'cif_core.dic' version 2.4.1 from 2010-06-29.

Automatic conversion script
Id: cif_fix_enum 1527 2010-12-29 10:47:43Z saulius 
;
_cod_original_sg_symbol_H-M P2(1)2(1)2(1)
_cod_database_code 4024280

loop_
_symmetry_equiv_pos_as_xyz
'x, y, z'
'-x+1/2, -y, z+1/2'
'x+1/2, -y+1/2, -z'
'-x, y+1/2, -z+1/2'

loop_
_atom_site_label
_atom_site_type_symbol
_atom_site_fract_x
_atom_site_fract_y
_atom_site_fract_z
_atom_site_U_iso_or_equiv
_atom_site_adp_type
_atom_site_occupancy
_atom_site_symmetry_multiplicity
_atom_site_calc_flag
_atom_site_refinement_flags
_atom_site_disorder_assembly
_atom_site_disorder_group
C1 C 0.2553(3) 1.4701(2) 1.00814(12) 0.0328(6) Uani 1 1 d . . .
H1A H 0.2278 1.4702 0.9639 0.049 Uiso 1 1 calc R . .
H1B H 0.3207 1.5341 1.0163 0.049 Uiso 1 1 calc R . .
H1C H 0.1691 1.4782 1.0341 0.049 Uiso 1 1 calc R . .
C2 C 0.3305(3) 1.3579(2) 1.02382(12) 0.0286(6) Uani 1 1 d . . .
H2A H 0.4076 1.3440 0.9928 0.034 Uiso 1 1 calc R . .
H2B H 0.3760 1.3645 1.0655 0.034 Uiso 1 1 calc R . .
C3 C 0.2281(3) 1.2564(2) 1.02394(11) 0.0251(5) Uani 1 1 d . . .
H3 H 0.1655 1.2615 0.9860 0.030 Uiso 1 1 calc R . .
C4 C 0.3086(2) 1.1446(2) 1.02186(11) 0.0226(5) Uani 1 1 d . . .
H4 H 0.3728 1.1443 0.9843 0.027 Uiso 1 1 calc R . .
C5 C 0.3976(2) 1.1151(2) 1.07924(10) 0.0250(5) Uani 1 1 d . . .
H5A H 0.3506 1.1424 1.1180 0.030 Uiso 1 1 calc R . .
H5B H 0.4952 1.1483 1.0765 0.030 Uiso 1 1 calc R . .
C6 C 0.4024(3) 0.9853(2) 1.07690(11) 0.0258(6) Uani 1 1 d . . .
H6A H 0.4176 0.9526 1.1191 0.031 Uiso 1 1 calc R . .
H6B H 0.4796 0.9583 1.0487 0.031 Uiso 1 1 calc R . .
C7 C 0.2543(3) 0.9537(2) 1.05142(11) 0.0246(5) Uani 1 1 d . . .
H7 H 0.1872 0.9414 1.0874 0.030 Uiso 1 1 calc R . .
C8 C 0.2522(2) 0.8485(2) 1.00995(11) 0.0240(5) Uani 1 1 d . . .
H8 H 0.2918 0.7825 1.0341 0.029 Uiso 1 1 calc R . .
C9 C 0.1058(3) 0.8158(2) 0.98451(11) 0.0283(6) Uani 1 1 d . . .
H9A H 0.0426 0.8835 0.9808 0.034 Uiso 1 1 calc R . .
H9B H 0.0586 0.7584 1.0117 0.034 Uiso 1 1 calc R . .
C10 C 0.1404(3) 0.7656(2) 0.92029(11) 0.0271(6) Uani 1 1 d . . .
H10A H 0.0596 0.7772 0.8908 0.033 Uiso 1 1 calc R . .
H10B H 0.1617 0.6829 0.9233 0.033 Uiso 1 1 calc R . .
C11 C 0.2730(3) 0.8327(2) 0.89963(10) 0.0229(5) Uani 1 1 d . . .
H11 H 0.3386 0.7812 0.8755 0.027 Uiso 1 1 calc R . .
C12 C 0.2378(2) 0.9389(2) 0.85992(11) 0.0212(5) Uani 1 1 d . . .
H12 H 0.1894 0.9124 0.8207 0.025 Uiso 1 1 calc R . .
C13 C 0.3779(3) 0.9975(2) 0.84138(10) 0.0206(5) Uani 1 1 d . . .
C14 C 0.5949(2) 0.9978(2) 0.77356(10) 0.0212(5) Uani 1 1 d . . .
H14 H 0.5779 1.0758 0.7558 0.025 Uiso 1 1 calc R . .
C15 C 0.7144(2) 1.0023(2) 0.82374(11) 0.0279(6) Uani 1 1 d . . .
H15A H 0.7410 1.0821 0.8339 0.034 Uiso 1 1 calc R . .
H15B H 0.6846 0.9625 0.8625 0.034 Uiso 1 1 calc R . .
C16 C 0.8378(3) 0.9397(2) 0.79143(11) 0.0298(6) Uani 1 1 d . . .
H16 H 0.9181 0.9176 0.8201 0.036 Uiso 1 1 calc R . .
C17 C 0.8850(3) 1.0118(2) 0.73518(12) 0.0350(6) Uani 1 1 d . . .
H17A H 0.9793 0.9858 0.7191 0.042 Uiso 1 1 calc R . .
H17B H 0.8918 1.0936 0.7466 0.042 Uiso 1 1 calc R . .
C18 C 0.7651(3) 0.9919(2) 0.68610(11) 0.0276(6) Uani 1 1 d . . .
H18A H 0.7210 1.0649 0.6727 0.033 Uiso 1 1 calc R . .
H18B H 0.8022 0.9510 0.6489 0.033 Uiso 1 1 calc R . .
C20 C 0.7607(2) 0.8378(2) 0.76057(11) 0.0264(5) Uani 1 1 d . . .
C21 C 0.8573(3) 0.7644(2) 0.71860(13) 0.0408(7) Uani 1 1 d . . .
H21A H 0.9185 0.8142 0.6931 0.061 Uiso 1 1 calc R . .
H21B H 0.7974 0.7170 0.6912 0.061 Uiso 1 1 calc R . .
H21C H 0.9177 0.7151 0.7447 0.061 Uiso 1 1 calc R . .
C22 C 0.6869(3) 0.7555(2) 0.80672(13) 0.0360(7) Uani 1 1 d . . .
H22A H 0.7600 0.7166 0.8320 0.054 Uiso 1 1 calc R . .
H22B H 0.6312 0.6987 0.7833 0.054 Uiso 1 1 calc R . .
H22C H 0.6226 0.7988 0.8342 0.054 Uiso 1 1 calc R . .
C23 C 0.5351(2) 0.8633(2) 0.68671(10) 0.0263(6) Uani 1 1 d . . .
H23A H 0.5556 0.7815 0.6790 0.032 Uiso 1 1 calc R . .
H23B H 0.5225 0.9019 0.6459 0.032 Uiso 1 1 calc R . .
C29 C 0.6578(2) 0.91788(19) 0.72286(10) 0.0212(5) Uani 1 1 d . . .
N1 N 0.4573(2) 0.94620(17) 0.79365(8) 0.0193(4) Uani 1 1 d . . .
O1 O 0.13776(19) 1.25411(15) 1.07842(8) 0.0310(4) Uani 1 1 d . . .
H1 H 0.0972 1.3178 1.0827 0.047 Uiso 1 1 calc R . .
O2 O 0.20638(17) 1.05199(14) 1.01610(7) 0.0246(4) Uani 1 1 d . . .
O3 O 0.34327(16) 0.86863(14) 0.95632(7) 0.0230(4) Uani 1 1 d . . .
O4 O 0.14466(17) 1.01585(14) 0.89023(7) 0.0240(4) Uani 1 1 d . . .
H94 H 0.1752 1.0289 0.9265 0.036 Uiso 1 1 calc R . .
O5 O 0.42556(17) 1.08106(14) 0.86830(7) 0.0254(4) Uani 1 1 d . . .
O6 O 0.32084(19) 0.77131(14) 0.75385(8) 0.0309(4) Uani 1 1 d . . .
O7 O 0.27918(18) 0.95655(15) 0.70400(7) 0.0296(4) Uani 1 1 d . . .
S1 S 0.37683(6) 0.87839(5) 0.73296(2) 0.02135(14) Uani 1 1 d . . .

loop_
_atom_site_aniso_label
_atom_site_aniso_U_11
_atom_site_aniso_U_22
_atom_site_aniso_U_33
_atom_site_aniso_U_23
_atom_site_aniso_U_13
_atom_site_aniso_U_12
C1 0.0353(15) 0.0289(15) 0.0343(14) 0.0031(12) -0.0033(12) -0.0037(13)
C2 0.0252(13) 0.0295(15) 0.0311(13) 0.0044(11) -0.0008(10) -0.0026(11)
C3 0.0269(13) 0.0256(13) 0.0227(12) 0.0008(11) -0.0020(10) 0.0021(11)
C4 0.0221(12) 0.0226(13) 0.0230(11) 0.0013(10) 0.0004(10) -0.0009(10)
C5 0.0214(12) 0.0316(14) 0.0219(11) -0.0006(11) 0.0007(9) 0.0014(12)
C6 0.0258(13) 0.0291(14) 0.0227(12) 0.0031(11) -0.0009(10) 0.0043(11)
C7 0.0245(12) 0.0248(14) 0.0247(12) 0.0058(10) 0.0004(10) 0.0039(11)
C8 0.0231(12) 0.0232(13) 0.0257(12) 0.0031(10) 0.0061(10) -0.0005(11)
C9 0.0240(13) 0.0273(14) 0.0336(13) 0.0015(11) 0.0042(11) -0.0031(11)
C10 0.0283(14) 0.0213(13) 0.0316(13) 0.0027(10) 0.0029(11) -0.0044(11)
C11 0.0245(12) 0.0223(13) 0.0219(12) -0.0019(10) 0.0015(10) 0.0007(10)
C12 0.0203(12) 0.0215(13) 0.0216(11) -0.0008(10) 0.0000(9) -0.0004(10)
C13 0.0237(12) 0.0192(12) 0.0191(10) 0.0018(10) -0.0021(10) 0.0027(11)
C14 0.0204(11) 0.0206(12) 0.0225(11) -0.0004(10) 0.0000(9) -0.0021(10)
C15 0.0224(13) 0.0370(15) 0.0244(12) -0.0040(12) 0.0014(10) -0.0075(12)
C16 0.0195(12) 0.0432(16) 0.0268(12) -0.0013(12) -0.0027(10) -0.0009(12)
C17 0.0249(13) 0.0396(15) 0.0406(14) -0.0081(13) 0.0086(13) -0.0071(12)
C18 0.0280(13) 0.0279(14) 0.0269(12) 0.0006(12) 0.0062(11) -0.0040(12)
C20 0.0226(12) 0.0275(13) 0.0290(12) 0.0026(11) -0.0022(10) 0.0042(11)
C21 0.0359(16) 0.0357(15) 0.0509(17) -0.0026(13) 0.0088(14) 0.0098(14)
C22 0.0357(15) 0.0306(15) 0.0416(15) 0.0121(13) -0.0007(13) 0.0071(13)
C23 0.0256(12) 0.0330(15) 0.0204(11) -0.0062(11) 0.0008(10) -0.0002(11)
C29 0.0231(12) 0.0223(12) 0.0184(11) -0.0001(9) 0.0019(9) 0.0003(10)
N1 0.0181(10) 0.0210(11) 0.0188(9) -0.0023(8) -0.0005(7) -0.0020(8)
O1 0.0306(10) 0.0282(10) 0.0342(9) 0.0001(8) 0.0101(8) 0.0035(9)
O2 0.0252(9) 0.0211(9) 0.0274(9) -0.0018(7) -0.0058(7) 0.0020(7)
O3 0.0213(8) 0.0267(9) 0.0211(7) 0.0013(7) 0.0009(6) 0.0000(7)
O4 0.0214(8) 0.0271(9) 0.0236(8) -0.0002(7) 0.0017(7) 0.0033(8)
O5 0.0276(9) 0.0222(9) 0.0265(9) -0.0048(7) 0.0022(7) -0.0043(7)
O6 0.0344(10) 0.0232(9) 0.0351(10) -0.0042(8) 0.0013(8) -0.0081(8)
O7 0.0289(10) 0.0317(10) 0.0283(9) -0.0022(8) -0.0095(7) 0.0084(8)
S1 0.0210(3) 0.0219(3) 0.0211(3) -0.0040(3) -0.0027(2) 0.0001(3)

loop_
_atom_type_symbol
_atom_type_description
_atom_type_scat_dispersion_real
_atom_type_scat_dispersion_imag
_atom_type_scat_source
C C 0.0033 0.0016 'International Tables Vol C Tables 4.2.6.8 and 6.1.1.4'
N N 0.0061 0.0033 'International Tables Vol C Tables 4.2.6.8 and 6.1.1.4'
O O 0.0106 0.0060 'International Tables Vol C Tables 4.2.6.8 and 6.1.1.4'
S S 0.1246 0.1234 'International Tables Vol C Tables 4.2.6.8 and 6.1.1.4'
H H 0.0000 0.0000 'International Tables Vol C Tables 4.2.6.8 and 6.1.1.4'

loop_
_geom_angle_atom_site_label_1
_geom_angle_atom_site_label_2
_geom_angle_atom_site_label_3
_geom_angle
_geom_angle_site_symmetry_1
_geom_angle_site_symmetry_3
_geom_angle_publ_flag
C3 C2 C1 112.6(2) . . ?
O1 C3 C4 107.34(19) . . ?
O1 C3 C2 112.5(2) . . ?
C4 C3 C2 111.46(19) . . ?
O2 C4 C3 109.00(18) . . ?
O2 C4 C5 104.90(18) . . ?
C3 C4 C5 116.3(2) . . ?
C4 C5 C6 102.47(19) . . ?
C5 C6 C7 103.12(19) . . ?
O2 C7 C8 109.64(19) . . ?
O2 C7 C6 105.77(19) . . ?
C8 C7 C6 114.6(2) . . ?
O3 C8 C9 106.46(19) . . ?
O3 C8 C7 108.93(19) . . ?
C9 C8 C7 115.2(2) . . ?
C8 C9 C10 103.32(19) . . ?
C9 C10 C11 103.46(19) . . ?
O3 C11 C10 105.86(17) . . ?
O3 C11 C12 108.97(18) . . ?
C10 C11 C12 113.73(19) . . ?
O4 C12 C13 110.98(19) . . ?
O4 C12 C11 113.15(18) . . ?
C13 C12 C11 108.94(19) . . ?
O5 C13 N1 119.8(2) . . ?
O5 C13 C12 123.3(2) . . ?
N1 C13 C12 116.7(2) . . ?
N1 C14 C15 115.77(18) . . ?
N1 C14 C29 106.48(18) . . ?
C15 C14 C29 103.56(18) . . ?
C16 C15 C14 102.17(18) . . ?
C15 C16 C17 107.9(2) . . ?
C15 C16 C20 102.42(19) . . ?
C17 C16 C20 102.91(19) . . ?
C16 C17 C18 104.0(2) . . ?
C29 C18 C17 101.88(18) . . ?
C21 C20 C22 106.6(2) . . ?
C21 C20 C16 114.3(2) . . ?
C22 C20 C16 114.7(2) . . ?
C21 C20 C29 113.2(2) . . ?
C22 C20 C29 115.6(2) . . ?
C16 C20 C29 92.37(18) . . ?
C29 C23 S1 107.28(15) . . ?
C23 C29 C18 117.68(19) . . ?
C23 C29 C14 109.06(18) . . ?
C18 C29 C14 105.25(19) . . ?
C23 C29 C20 118.1(2) . . ?
C18 C29 C20 101.74(18) . . ?
C14 C29 C20 103.48(17) . . ?
C13 N1 C14 119.66(19) . . ?
C13 N1 S1 121.80(15) . . ?
C14 N1 S1 110.56(14) . . ?
C7 O2 C4 110.38(17) . . ?
C11 O3 C8 110.74(17) . . ?
O6 S1 O7 117.69(11) . . ?
O6 S1 N1 109.41(10) . . ?
O7 S1 N1 108.22(10) . . ?
O6 S1 C23 112.83(11) . . ?
O7 S1 C23 110.37(11) . . ?
N1 S1 C23 96.07(10) . . ?

loop_
_geom_bond_atom_site_label_1
_geom_bond_atom_site_label_2
_geom_bond_distance
_geom_bond_site_symmetry_2
_geom_bond_publ_flag
C1 C2 1.525(4) . ?
C2 C3 1.522(3) . ?
C3 O1 1.436(3) . ?
C3 C4 1.508(3) . ?
C4 O2 1.447(3) . ?
C4 C5 1.519(3) . ?
C5 C6 1.520(4) . ?
C6 C7 1.527(3) . ?
C7 O2 1.446(3) . ?
C7 C8 1.517(3) . ?
C8 O3 1.444(3) . ?
C8 C9 1.516(3) . ?
C9 C10 1.527(3) . ?
C10 C11 1.527(3) . ?
C11 O3 1.440(3) . ?
C11 C12 1.540(3) . ?
C12 O4 1.408(3) . ?
C12 C13 1.525(3) . ?
C13 O5 1.218(3) . ?
C13 N1 1.395(3) . ?
C14 N1 1.479(3) . ?
C14 C15 1.546(3) . ?
C14 C29 1.546(3) . ?
C15 C16 1.526(3) . ?
C16 C17 1.532(4) . ?
C16 C20 1.540(4) . ?
C17 C18 1.549(4) . ?
C18 C29 1.537(3) . ?
C20 C21 1.533(3) . ?
C20 C22 1.540(3) . ?
C20 C29 1.564(3) . ?
C23 C29 1.519(3) . ?
C23 S1 1.782(2) . ?
N1 S1 1.6950(19) . ?
O6 S1 1.4284(17) . ?
O7 S1 1.4298(17) . ?

loop_
_geom_hbond_atom_site_label_D
_geom_hbond_atom_site_label_H
_geom_hbond_atom_site_label_A
_geom_hbond_distance_DH
_geom_hbond_distance_HA
_geom_hbond_distance_DA
_geom_hbond_angle_DHA
_geom_hbond_site_symmetry_A
O1 H1 O5 0.84 2.25 2.985(2) 146.8 3_477
O4 H94 O2 0.84 1.96 2.783(2) 168.4 .

loop_
_cod_related_entry_id
_cod_related_entry_database
_cod_related_entry_code
1 ChemSpider 30658879
